data_4131412
loop_
_publ_author_name
'Liu, Liu Leo'
'Cao, Levy L.'
'Shao, Yue'
'Stephan, Douglas W.'

_publ_section_title
;
 Single Electron Delivery to Lewis Pairs: An Avenue to Anions by Small
 Molecule Activation.
;
_journal_issue 29
_journal_name_full 'Journal of the American Chemical Society'
_journal_page_first 10062
_journal_page_last 10071
_journal_paper_doi 10.1021/jacs.7b05120
_journal_volume 139
_journal_year 2017
_chemical_formula_sum 'C77 H62 B2 Cl2 F30 Fe2 S7'
_chemical_formula_weight 1985.90
_space_group_crystal_system triclinic
_space_group_IT_number 2
_space_group_name_Hall '-P 1'
_space_group_name_H-M_alt 'P -1'
_atom_sites_solution_hydrogens geom
_audit_creation_method SHELXL-2014/7
_cell_angle_alpha 95.423(6)
_cell_angle_beta 95.582(6)
_cell_angle_gamma 97.223(6)
_cell_formula_units_Z 2
_cell_length_a 9.410(2)
_cell_length_b 20.391(5)
_cell_length_c 21.371(5)
_cell_measurement_reflns_used 6825
_cell_measurement_temperature 150(2)
_cell_measurement_theta_max 21.99
_cell_measurement_theta_min 2.27
_cell_volume 4025.1(16)
_computing_structure_refinement 'SHELXL-2014/7 (Sheldrick, 2014)'
_diffrn_ambient_temperature 150(2)
_diffrn_measured_fraction_theta_full 1.000
_diffrn_measured_fraction_theta_max 0.993
_diffrn_measurement_device_type 'Bruker APEX-II CCD'
_diffrn_measurement_method '\f and \w scans'
_diffrn_radiation_type MoK\a
_diffrn_radiation_wavelength 0.71073
_diffrn_reflns_av_R_equivalents 0.1572
_diffrn_reflns_av_unetI/netI 0.1768
_diffrn_reflns_Laue_measured_fraction_full 1.000
_diffrn_reflns_Laue_measured_fraction_max 0.993
_diffrn_reflns_limit_h_max 10
_diffrn_reflns_limit_h_min -11
_diffrn_reflns_limit_k_max 25
_diffrn_reflns_limit_k_min -25
_diffrn_reflns_limit_l_max 26
_diffrn_reflns_limit_l_min -26
_diffrn_reflns_number 93349
_diffrn_reflns_point_group_measured_fraction_full 1.000
_diffrn_reflns_point_group_measured_fraction_max 0.993
_diffrn_reflns_theta_full 25.242
_diffrn_reflns_theta_max 26.555
_diffrn_reflns_theta_min 1.471
_exptl_absorpt_coefficient_mu 0.723
_exptl_absorpt_correction_T_max 0.7454
_exptl_absorpt_correction_T_min 0.6787
_exptl_absorpt_correction_type multi-scan
_exptl_absorpt_process_details
;
multi-scan from symmetry-related measurements
Sortav (Blessing 1995)
;
_exptl_crystal_colour green
_exptl_crystal_density_diffrn 1.639
_exptl_crystal_description block
_exptl_crystal_F_000 2004
_exptl_crystal_size_max 0.23
_exptl_crystal_size_mid 0.21
_exptl_crystal_size_min 0.16
_refine_diff_density_max 2.359
_refine_diff_density_min -1.192
_refine_diff_density_rms 0.116
_refine_ls_extinction_method none
_refine_ls_goodness_of_fit_ref 1.052
_refine_ls_hydrogen_treatment constr
_refine_ls_matrix_type full
_refine_ls_number_parameters 1081
_refine_ls_number_reflns 16677
_refine_ls_number_restraints 29
_refine_ls_restrained_S_all 1.056
_refine_ls_R_factor_all 0.1980
_refine_ls_R_factor_gt 0.0790
_refine_ls_shift/su_max 0.001
_refine_ls_shift/su_mean 0.000
_refine_ls_structure_factor_coef Fsqd
_refine_ls_weighting_details 'w=1/[\s^2^(Fo^2^)+(0.0983P)^2^] where P=(Fo^2^+2Fc^2^)/3'
_refine_ls_weighting_scheme calc
_refine_ls_wR_factor_gt 0.1724
_refine_ls_wR_factor_ref 0.2185
_reflns_Friedel_coverage 0.000
_reflns_number_gt 7866
_reflns_number_total 16677
_reflns_threshold_expression 'I > 2\s(I)'
_cod_data_source_file ja7b05120_si_002.cif
_cod_data_source_block 15
_cod_original_cell_volume 4025.1(18)
_cod_depositor_comments
;

2020-09-09
Z value and formula fixed to values more according to usual
chemical conventions.                 miguel
;
_cod_original_formula_weight 992.95
_cod_original_formula_units_Z 4
_cod_original_formula_sum 'C38.50 H31 B Cl F15 Fe S3.50'
_cod_database_code 4131412
_shelx_shelxl_version_number 2014/7
_shelx_space_group_comment
;
The symmetry employed for this shelxl refinement is uniquely defined
by the following loop, which should always be used as a source of
symmetry information in preference to the above space-group names.
They are only intended as comments.
;

loop_
_space_group_symop_operation_xyz
'x, y, z'
'-x, -y, -z'

loop_
_atom_site_label
_atom_site_type_symbol
_atom_site_fract_x
_atom_site_fract_y
_atom_site_fract_z
_atom_site_U_iso_or_equiv
_atom_site_adp_type
_atom_site_occupancy
_atom_site_site_symmetry_order
_atom_site_calc_flag
_atom_site_refinement_flags_posn
_atom_site_refinement_flags_adp
Fe01 Fe 0.16779(9) 1.01991(4) 0.73502(4) 0.0202(2) Uani 1 1 d . .
Fe02 Fe 0.00622(9) 0.42309(4) 0.27134(4) 0.0195(2) Uani 1 1 d . .
S003 S 0.40490(18) 0.75468(9) 0.86989(8) 0.0276(4) Uani 1 1 d . .
S004 S 0.56185(19) 0.73909(9) 0.81391(8) 0.0306(4) Uani 1 1 d . .
S005 S 0.2969(2) 0.75758(9) 0.55149(9) 0.0362(5) Uani 1 1 d . .
S006 S 0.6675(2) 0.82892(10) 0.79733(9) 0.0410(5) Uani 1 1 d . .
S007 S 0.4526(2) 0.73658(9) 0.61468(9) 0.0382(5) Uani 1 1 d . .
S008 S 0.5459(2) 0.86232(10) 0.72692(10) 0.0449(5) Uani 1 1 d . .
S009 S 0.6012(2) 0.82077(10) 0.64373(9) 0.0431(5) Uani 1 1 d . .
F00A F 0.4816(4) 0.85886(19) 1.07040(17) 0.0378(10) Uani 1 1 d . .
F00B F 0.2634(4) 0.60966(18) 0.52984(18) 0.0338(10) Uani 1 1 d . .
F00C F 0.3054(4) 0.48897(18) 0.48937(18) 0.0349(10) Uani 1 1 d . .
F00D F 0.4790(4) 0.46696(18) 0.39735(18) 0.0379(10) Uani 1 1 d . .
F00E F 0.2371(4) 0.66484(19) 0.94564(17) 0.0354(10) Uani 1 1 d . .
F00F F 0.3970(4) 0.88157(18) 0.47639(19) 0.0375(10) Uani 1 1 d . .
F00G F 0.4764(5) 0.61720(19) 0.87752(19) 0.0436(11) Uani 1 1 d . .
F00H F 0.6919(4) 0.7104(2) 0.4982(2) 0.0426(11) Uani 1 1 d . .
F00I F 0.6589(4) 0.7451(2) 1.07229(17) 0.0418(11) Uani 1 1 d . .
F00J F 0.6302(5) 0.97140(19) 0.50779(19) 0.0433(11) Uani 1 1 d . .
F00K F 0.5459(4) 0.6939(2) 0.37514(19) 0.0417(11) Uani 1 1 d . .
F00L F 0.4474(5) 0.89486(19) 0.95436(19) 0.0432(11) Uani 1 1 d . .
F00N F 0.0755(4) 0.6857(2) 0.4545(2) 0.0458(11) Uani 1 1 d . .
F00O F 0.8256(4) 0.7615(2) 0.96215(19) 0.0445(11) Uani 1 1 d . .
F00P F 0.5991(4) 0.5716(2) 0.34078(19) 0.0455(11) Uani 1 1 d . .
F00Q F 0.8968(4) 0.9338(2) 0.52428(19) 0.0462(12) Uani 1 1 d . .
F00R F 0.9213(4) 0.8021(2) 0.5211(2) 0.0472(12) Uani 1 1 d . .
F00S F 0.0151(4) 0.6705(2) 1.0115(2) 0.0505(12) Uani 1 1 d . .
F00T F 0.4333(4) 0.8151(2) 0.35867(19) 0.0463(11) Uani 1 1 d . .
F00U F -0.1137(5) 0.6904(2) 0.3549(2) 0.0614(14) Uani 1 1 d . .
F00V F 0.2429(5) 0.8166(2) 0.2594(2) 0.0596(13) Uani 1 1 d . .
F00W F 0.2560(5) 0.8632(2) 1.1341(2) 0.0612(14) Uani 1 1 d . .
F00X F -0.0333(5) 0.7533(2) 0.2551(2) 0.0651(15) Uani 1 1 d . .
F00Z F 0.5802(6) 0.5142(2) 0.9181(2) 0.0648(14) Uani 1 1 d . .
F010 F 0.7663(5) 0.6395(3) 1.1124(2) 0.0660(15) Uani 1 1 d . .
F011 F 0.6414(6) 1.0014(2) 0.9509(2) 0.0669(16) Uani 1 1 d . .
F012 F 1.0107(5) 0.8668(3) 0.9532(2) 0.0680(16) Uani 1 1 d . .
F013 F 0.0178(5) 0.7699(3) 1.1061(2) 0.0669(15) Uani 1 1 d . .
F014 F 0.9227(6) 0.9894(3) 0.9452(2) 0.0816(19) Uani 1 1 d . U
F015 F 0.7296(6) 0.5217(3) 1.0348(3) 0.0784(17) Uani 1 1 d . .
C016 C -0.1436(6) 0.3389(3) 0.2408(3) 0.0185(14) Uani 1 1 d . .
C017 C -0.0705(7) 0.4173(3) 0.1744(3) 0.0242(16) Uani 1 1 d . .
C018 C 0.1400(7) 0.5096(3) 0.3100(3) 0.0229(15) Uani 1 1 d . .
C019 C 0.1974(6) 0.4047(3) 0.3215(3) 0.0218(15) Uani 1 1 d . .
C01A C -0.1706(6) 0.4439(3) 0.2126(3) 0.0238(16) Uani 1 1 d . .
C01B C 0.2246(6) 0.4609(3) 0.2871(3) 0.0242(16) Uani 1 1 d . .
C01C C 0.1078(7) 1.0891(3) 0.8036(3) 0.0221(15) Uani 1 1 d . .
C01D C -0.2159(6) 0.3961(3) 0.2537(3) 0.0212(15) Uani 1 1 d . .
C01E C 0.1448(7) 0.9175(3) 0.7055(3) 0.0241(16) Uani 1 1 d . .
C01F C 0.1962(7) 1.1226(3) 0.7625(3) 0.0258(16) Uani 1 1 d . .
C01G C 0.0611(6) 0.4827(3) 0.3584(3) 0.0234(16) Uani 1 1 d . .
C01H C -0.0540(7) 0.3517(3) 0.1922(3) 0.0213(15) Uani 1 1 d . .
C01I C 0.3576(7) 0.9875(3) 0.7089(3) 0.0271(16) Uani 1 1 d . .
C01J C -0.0182(7) 1.0538(3) 0.7655(3) 0.0214(15) Uani 1 1 d . .
C01K C 0.4043(7) 0.6605(3) 0.4554(3) 0.0259(16) Uani 1 1 d . .
C01L C -0.0061(7) 1.0659(3) 0.7009(3) 0.0253(16) Uani 1 1 d . .
C01M C 0.4524(7) 0.5289(3) 0.4149(3) 0.0289(17) Uani 1 1 d . .
C01N C 0.1259(7) 1.1083(3) 0.6988(3) 0.0260(16) Uani 1 1 d . .
C01O C 0.2392(7) 0.9527(3) 0.6683(3) 0.0263(16) Uani 1 1 d . .
C01P C 0.3685(7) 0.7642(3) 1.0004(3) 0.0225(15) Uani 1 1 d . .
C01Q C 0.0978(6) 0.4176(3) 0.3651(3) 0.0225(15) Uani 1 1 d . .
C01R C 0.3661(7) 0.8114(3) 1.0506(3) 0.0304(17) Uani 1 1 d . .
C01S C 0.3367(7) 0.9732(3) 0.7726(3) 0.0274(16) Uani 1 1 d . .
C01T C 0.2053(7) 0.9298(3) 0.7697(3) 0.0250(16) Uani 1 1 d . .
C01V C 0.3467(6) 0.6047(3) 0.4818(3) 0.0241(16) Uani 1 1 d . .
C01W C 0.2648(7) 0.7516(3) 0.4131(3) 0.0310(17) Uani 1 1 d . .
C01X C -0.1609(7) 0.2760(3) 0.2718(3) 0.0289(17) Uani 1 1 d . .
H01A H -0.2286 0.2796 0.3037 0.043 Uiso 1 1 calc R U
H01B H -0.1982 0.2385 0.2399 0.043 Uiso 1 1 calc R U
H01C H -0.0672 0.2687 0.2923 0.043 Uiso 1 1 calc R U
C01Y C 0.7904(7) 0.8216(4) 0.5110(3) 0.0310(18) Uani 1 1 d . .
C01Z C 0.7779(8) 0.8873(4) 0.5132(3) 0.0358(19) Uani 1 1 d . .
C020 C 0.3675(7) 0.5406(3) 0.4623(3) 0.0262(16) Uani 1 1 d . .
C021 C 0.2659(7) 0.3423(3) 0.3143(4) 0.0350(18) Uani 1 1 d . .
H02A H 0.3307 0.3452 0.2811 0.052 Uiso 1 1 calc R U
H02B H 0.3209 0.3369 0.3543 0.052 Uiso 1 1 calc R U
H02C H 0.1908 0.3041 0.3026 0.052 Uiso 1 1 calc R U
C022 C 0.2455(7) 0.7173(3) 0.9905(3) 0.0277(16) Uani 1 1 d . .
C023 C 0.5244(7) 0.8585(4) 0.4867(3) 0.0306(17) Uani 1 1 d . .
C024 C 0.1215(8) 0.7212(3) 0.4077(4) 0.0359(19) Uani 1 1 d . .
C025 C 0.4870(7) 0.6446(4) 0.4064(3) 0.0313(17) Uani 1 1 d . .
C026 C 0.5633(6) 0.6887(3) 0.9726(3) 0.0250(16) Uani 1 1 d . .
C027 C 0.6440(8) 0.9068(3) 0.5024(3) 0.0305(17) Uani 1 1 d . .
C028 C 0.6382(7) 0.6881(4) 1.0321(3) 0.0326(18) Uani 1 1 d . .
C029 C 0.0015(8) 0.4501(4) 0.1241(3) 0.0377(19) Uani 1 1 d . .
H02D H 0.0647 0.4209 0.1054 0.056 Uiso 1 1 calc R U
H02E H -0.0718 0.4589 0.0912 0.056 Uiso 1 1 calc R U
H02F H 0.0587 0.4922 0.1426 0.056 Uiso 1 1 calc R U
C02A C 0.5123(7) 0.5817(4) 0.3866(3) 0.0302(17) Uani 1 1 d . .
C02B C 0.1381(7) 0.5777(3) 0.2900(4) 0.0371(19) Uani 1 1 d . .
H02G H 0.0705 0.6005 0.3132 0.056 Uiso 1 1 calc R U
H02H H 0.2349 0.6028 0.2991 0.056 Uiso 1 1 calc R U
H02I H 0.1075 0.5743 0.2445 0.056 Uiso 1 1 calc R U
C02C C 0.1381(7) 1.0926(4) 0.8737(3) 0.0320(18) Uani 1 1 d . .
H03B H 0.0605 1.0650 0.8904 0.048 Uiso 1 1 calc R U
H03C H 0.2299 1.0762 0.8846 0.048 Uiso 1 1 calc R U
H03D H 0.1436 1.1388 0.8923 0.048 Uiso 1 1 calc R U
C02D C 0.5308(7) 0.7908(3) 0.4827(3) 0.0271(16) Uani 1 1 d . .
C02E C -0.3225(7) 0.4027(3) 0.3006(3) 0.0292(17) Uani 1 1 d . .
H02J H -0.3334 0.3625 0.3225 0.044 Uiso 1 1 calc R U
H02K H -0.2883 0.4415 0.3315 0.044 Uiso 1 1 calc R U
H02L H -0.4157 0.4083 0.2786 0.044 Uiso 1 1 calc R U
C02F C -0.0361(7) 0.5177(4) 0.3969(3) 0.0360(19) Uani 1 1 d . .
H02M H -0.0430 0.5616 0.3827 0.054 Uiso 1 1 calc R U
H02N H -0.1321 0.4916 0.3918 0.054 Uiso 1 1 calc R U
H02O H 0.0029 0.5229 0.4416 0.054 Uiso 1 1 calc R U
C02H C 0.1797(8) 1.1354(4) 0.6425(3) 0.0384(19) Uani 1 1 d . .
H03E H 0.2730 1.1629 0.6549 0.058 Uiso 1 1 calc R U
H03F H 0.1909 1.0987 0.6111 0.058 Uiso 1 1 calc R U
H03G H 0.1107 1.1625 0.6243 0.058 Uiso 1 1 calc R U
C02I C 0.6683(8) 0.7749(3) 0.4974(3) 0.0338(18) Uani 1 1 d . .
C02J C -0.2232(8) 0.5093(3) 0.2082(3) 0.0350(18) Uani 1 1 d . .
H02P H -0.1750 0.5326 0.1763 0.052 Uiso 1 1 calc R U
H02Q H -0.3275 0.5023 0.1960 0.052 Uiso 1 1 calc R U
H02R H -0.2017 0.5362 0.2493 0.052 Uiso 1 1 calc R U
C02K C 0.3249(7) 0.4692(4) 0.2373(3) 0.0338(18) Uani 1 1 d . .
H02S H 0.3216 0.5129 0.2219 0.051 Uiso 1 1 calc R U
H02T H 0.4233 0.4661 0.2552 0.051 Uiso 1 1 calc R U
H02U H 0.2954 0.4343 0.2020 0.051 Uiso 1 1 calc R U
C02L C 0.3329(7) 1.1686(3) 0.7822(3) 0.0357(19) Uani 1 1 d . .
H03H H 0.3718 1.1847 0.7447 0.053 Uiso 1 1 calc R U
H03I H 0.3135 1.2064 0.8104 0.053 Uiso 1 1 calc R U
H03J H 0.4031 1.1448 0.8045 0.053 Uiso 1 1 calc R U
C02M C 0.0468(7) 0.3722(4) 0.4116(3) 0.0336(18) Uani 1 1 d . .
H02V H -0.0218 0.3928 0.4361 0.050 Uiso 1 1 calc R U
H02W H -0.0006 0.3299 0.3889 0.050 Uiso 1 1 calc R U
H02X H 0.1293 0.3642 0.4401 0.050 Uiso 1 1 calc R U
C02O C 0.2981(8) 0.7836(3) 0.3608(4) 0.0357(19) Uani 1 1 d . .
C02P C 0.1314(8) 0.7685(4) 1.0726(4) 0.043(2) Uani 1 1 d . .
C02Q C -0.1395(7) 1.0125(4) 0.7893(3) 0.0341(18) Uani 1 1 d . .
H03K H -0.1203 1.0126 0.8352 0.051 Uiso 1 1 calc R U
H03L H -0.2294 1.0308 0.7792 0.051 Uiso 1 1 calc R U
H03M H -0.1486 0.9667 0.7690 0.051 Uiso 1 1 calc R U
C02R C 0.0341(8) 0.3050(4) 0.1623(3) 0.0369(19) Uani 1 1 d . .
H02Y H 0.0855 0.3264 0.1303 0.055 Uiso 1 1 calc R U
H02Z H 0.1040 0.2925 0.1945 0.055 Uiso 1 1 calc R U
H03A H -0.0288 0.2651 0.1421 0.055 Uiso 1 1 calc R U
C02S C 0.5477(7) 0.6276(3) 0.9360(3) 0.0309(17) Uani 1 1 d . .
C02T C 0.2506(9) 0.8150(4) 1.0864(3) 0.041(2) Uani 1 1 d . .
C02U C 0.0070(8) 0.8735(3) 0.6801(3) 0.0370(19) Uani 1 1 d . .
H03N H -0.0383 0.8550 0.7152 0.055 Uiso 1 1 calc R U
H03O H -0.0586 0.8996 0.6581 0.055 Uiso 1 1 calc R U
H03P H 0.0280 0.8372 0.6505 0.055 Uiso 1 1 calc R U
C02V C 0.1282(8) 0.7186(4) 1.0240(4) 0.0388(19) Uani 1 1 d . .
C02W C -0.1172(7) 1.0414(4) 0.6465(3) 0.0355(19) Uani 1 1 d . .
H03Q H -0.1969 1.0132 0.6610 0.053 Uiso 1 1 calc R U
H03R H -0.1536 1.0794 0.6286 0.053 Uiso 1 1 calc R U
H03S H -0.0742 1.0156 0.6141 0.053 Uiso 1 1 calc R U
C02X C 0.2013(9) 0.7859(4) 0.3084(4) 0.044(2) Uani 1 1 d . .
C02Y C 0.1462(8) 0.8998(4) 0.8244(3) 0.0345(18) Uani 1 1 d . .
H03T H 0.0543 0.8718 0.8098 0.052 Uiso 1 1 calc R U
H03U H 0.2146 0.8727 0.8430 0.052 Uiso 1 1 calc R U
H03V H 0.1307 0.9353 0.8562 0.052 Uiso 1 1 calc R U
C02Z C 0.0227(8) 0.7230(4) 0.3565(4) 0.043(2) Uani 1 1 d . .
C030 C 0.4848(7) 1.0288(4) 0.6885(4) 0.044(2) Uani 1 1 d . .
H03W H 0.5516 1.0476 0.7258 0.066 Uiso 1 1 calc R U
H03X H 0.5339 1.0009 0.6602 0.066 Uiso 1 1 calc R U
H03Y H 0.4518 1.0649 0.6663 0.066 Uiso 1 1 calc R U
C031 C 0.4398(8) 0.9965(4) 0.8307(3) 0.041(2) Uani 1 1 d . .
H03Z H 0.5218 1.0261 0.8196 0.061 Uiso 1 1 calc R U
H04A H 0.3906 1.0206 0.8621 0.061 Uiso 1 1 calc R U
H04B H 0.4744 0.9581 0.8485 0.061 Uiso 1 1 calc R U
C034 C 0.6937(8) 0.6347(4) 1.0540(4) 0.043(2) Uani 1 1 d . .
C035 C 0.0615(9) 0.7542(4) 0.3062(4) 0.046(2) Uani 1 1 d . .
B037 B 0.5012(8) 0.7570(4) 0.9577(3) 0.0236(18) Uani 1 1 d . .
C038 C 0.6041(9) 0.5725(4) 0.9564(4) 0.047(2) Uani 1 1 d . .
C039 C 0.2206(9) 0.9496(4) 0.5977(3) 0.043(2) Uani 1 1 d . .
H04C H 0.1292 0.9222 0.5810 0.064 Uiso 1 1 calc R U
H04D H 0.2200 0.9947 0.5853 0.064 Uiso 1 1 calc R U
H04E H 0.3005 0.9300 0.5805 0.064 Uiso 1 1 calc R U
B03A B 0.3808(9) 0.7386(4) 0.4719(4) 0.0296(19) Uani 1 1 d . .
C03B C 0.6771(9) 0.5757(4) 1.0155(4) 0.049(2) Uani 1 1 d . .
Cl1 Cl 0.4753(5) 0.6612(2) 0.22522(19) 0.1519(18) Uani 1 1 d D U
Cl2 Cl 0.2525(7) 0.6183(2) 0.1244(2) 0.193(3) Uani 1 1 d D U
C1S C 0.3909(15) 0.6672(8) 0.1564(6) 0.174(5) Uani 1 1 d D U
H1S1 H 0.3631 0.7125 0.1584 0.209 Uiso 1 1 calc R U
H1S2 H 0.4637 0.6658 0.1260 0.209 Uiso 1 1 calc R U
C041 C 0.6246(7) 0.8217(3) 0.9612(3) 0.0246(16) Uani 1 1 d . .
C042 C 0.5872(8) 0.8860(4) 0.9565(3) 0.0353(19) Uani 1 1 d . .
C043 C 0.6842(10) 0.9418(4) 0.9533(3) 0.048(2) Uani 1 1 d . .
C044 C 0.8252(11) 0.9352(5) 0.9517(3) 0.052(2) Uani 1 1 d . U
C045 C 0.8706(8) 0.8746(5) 0.9545(3) 0.043(2) Uani 1 1 d . .
C046 C 0.7699(8) 0.8198(4) 0.9599(3) 0.0348(19) Uani 1 1 d . .

loop_
_atom_site_aniso_label
_atom_site_aniso_U_11
_atom_site_aniso_U_22
_atom_site_aniso_U_33
_atom_site_aniso_U_23
_atom_site_aniso_U_13
_atom_site_aniso_U_12
Fe01 0.0197(5) 0.0207(5) 0.0199(5) -0.0001(4) 0.0009(4) 0.0042(4)
Fe02 0.0170(5) 0.0195(5) 0.0212(5) -0.0014(4) 0.0002(4) 0.0035(4)
S003 0.0271(9) 0.0315(10) 0.0223(9) -0.0004(8) -0.0017(7) 0.0031(8)
S004 0.0379(11) 0.0294(10) 0.0244(10) -0.0020(8) 0.0039(8) 0.0070(8)
S005 0.0334(11) 0.0331(11) 0.0412(11) -0.0063(9) 0.0112(9) 0.0036(8)
S006 0.0416(12) 0.0422(12) 0.0366(11) -0.0013(9) 0.0089(9) -0.0035(10)
S007 0.0479(12) 0.0303(11) 0.0360(11) 0.0038(9) 0.0041(9) 0.0043(9)
S008 0.0546(13) 0.0375(12) 0.0415(12) -0.0001(10) 0.0007(10) 0.0092(10)
S009 0.0402(12) 0.0413(12) 0.0449(12) 0.0039(10) 0.0070(10) -0.0062(10)
F00A 0.048(3) 0.033(2) 0.029(2) -0.0078(19) -0.0004(19) 0.001(2)
F00B 0.040(2) 0.025(2) 0.039(2) 0.0028(18) 0.0161(19) 0.0056(18)
F00C 0.039(2) 0.025(2) 0.038(2) 0.0023(19) -0.0036(19) 0.0022(19)
F00D 0.044(3) 0.025(2) 0.042(3) -0.0130(19) -0.007(2) 0.0164(19)
F00E 0.034(2) 0.036(2) 0.031(2) -0.0068(19) 0.0025(18) -0.0056(19)
F00F 0.038(2) 0.026(2) 0.050(3) 0.0012(19) 0.011(2) 0.0099(19)
F00G 0.062(3) 0.026(2) 0.039(3) -0.0069(19) 0.000(2) 0.005(2)
F00H 0.030(2) 0.036(3) 0.061(3) -0.002(2) 0.000(2) 0.0102(19)
F00I 0.046(3) 0.054(3) 0.023(2) 0.005(2) -0.0079(19) 0.005(2)
F00J 0.063(3) 0.022(2) 0.043(3) 0.0039(19) 0.007(2) -0.003(2)
F00K 0.046(3) 0.036(3) 0.047(3) 0.002(2) 0.027(2) 0.007(2)
F00L 0.058(3) 0.028(2) 0.043(3) 0.002(2) -0.005(2) 0.012(2)
F00N 0.033(2) 0.039(3) 0.065(3) 0.006(2) 0.008(2) 0.003(2)
F00O 0.025(2) 0.070(3) 0.039(3) 0.004(2) 0.0079(19) 0.005(2)
F00P 0.045(3) 0.046(3) 0.047(3) -0.012(2) 0.017(2) 0.018(2)
F00Q 0.044(3) 0.046(3) 0.040(3) -0.004(2) -0.002(2) -0.013(2)
F00R 0.032(3) 0.056(3) 0.049(3) -0.008(2) -0.004(2) 0.004(2)
F00S 0.026(2) 0.058(3) 0.067(3) 0.009(2) 0.010(2) -0.001(2)
F00T 0.045(3) 0.045(3) 0.049(3) 0.007(2) 0.010(2) -0.004(2)
F00U 0.036(3) 0.051(3) 0.092(4) -0.006(3) -0.006(3) 0.007(2)
F00V 0.075(3) 0.057(3) 0.047(3) 0.018(3) -0.003(3) 0.007(3)
F00W 0.086(4) 0.054(3) 0.046(3) -0.011(2) 0.028(3) 0.016(3)
F00X 0.063(3) 0.058(3) 0.067(3) -0.006(3) -0.029(3) 0.019(3)
F00Z 0.094(4) 0.030(3) 0.076(4) 0.003(3) 0.020(3) 0.023(3)
F010 0.066(3) 0.087(4) 0.050(3) 0.032(3) -0.010(3) 0.025(3)
F011 0.113(4) 0.028(3) 0.046(3) 0.005(2) -0.026(3) -0.015(3)
F012 0.039(3) 0.118(5) 0.039(3) 0.012(3) 0.004(2) -0.024(3)
F013 0.054(3) 0.080(4) 0.075(4) 0.004(3) 0.036(3) 0.023(3)
F014 0.099(4) 0.084(4) 0.041(3) 0.023(3) -0.022(3) -0.061(3)
F015 0.092(4) 0.076(4) 0.086(4) 0.044(3) 0.018(3) 0.051(3)
C016 0.018(3) 0.020(4) 0.017(3) 0.000(3) -0.004(3) 0.006(3)
C017 0.017(3) 0.033(4) 0.020(4) -0.002(3) -0.001(3) -0.003(3)
C018 0.018(3) 0.023(4) 0.027(4) -0.001(3) 0.001(3) 0.003(3)
C019 0.016(3) 0.022(4) 0.024(4) -0.003(3) -0.007(3) 0.000(3)
C01A 0.017(3) 0.024(4) 0.029(4) -0.001(3) -0.007(3) 0.007(3)
C01B 0.015(3) 0.031(4) 0.025(4) -0.003(3) -0.003(3) 0.004(3)
C01C 0.024(4) 0.020(4) 0.023(4) 0.000(3) 0.004(3) 0.005(3)
C01D 0.015(3) 0.018(4) 0.030(4) 0.006(3) 0.000(3) 0.000(3)
C01E 0.030(4) 0.017(4) 0.025(4) 0.000(3) 0.000(3) 0.005(3)
C01F 0.026(4) 0.020(4) 0.030(4) -0.003(3) 0.003(3) 0.005(3)
C01G 0.019(3) 0.023(4) 0.026(4) -0.010(3) 0.000(3) 0.006(3)
C01H 0.022(4) 0.017(4) 0.023(4) -0.006(3) -0.002(3) 0.004(3)
C01I 0.014(3) 0.032(4) 0.037(4) 0.007(3) 0.004(3) 0.006(3)
C01J 0.025(4) 0.022(4) 0.018(3) -0.001(3) 0.005(3) 0.002(3)
C01K 0.020(4) 0.027(4) 0.031(4) -0.001(3) 0.006(3) 0.005(3)
C01L 0.025(4) 0.021(4) 0.030(4) -0.002(3) 0.000(3) 0.009(3)
C01M 0.031(4) 0.022(4) 0.031(4) -0.009(3) -0.010(3) 0.009(3)
C01N 0.031(4) 0.025(4) 0.023(4) 0.000(3) 0.006(3) 0.010(3)
C01O 0.031(4) 0.024(4) 0.026(4) -0.002(3) 0.008(3) 0.009(3)
C01P 0.027(4) 0.025(4) 0.015(3) 0.000(3) -0.004(3) 0.007(3)
C01Q 0.016(3) 0.033(4) 0.016(3) -0.004(3) 0.000(3) 0.001(3)
C01R 0.033(4) 0.027(4) 0.028(4) -0.001(3) -0.004(3) 0.002(3)
C01S 0.021(4) 0.027(4) 0.036(4) 0.008(3) 0.000(3) 0.010(3)
C01T 0.026(4) 0.027(4) 0.024(4) 0.007(3) 0.003(3) 0.008(3)
C01V 0.012(3) 0.023(4) 0.035(4) -0.008(3) 0.001(3) 0.005(3)
C01W 0.028(4) 0.020(4) 0.047(5) 0.000(3) 0.011(3) 0.008(3)
C01X 0.029(4) 0.023(4) 0.035(4) 0.007(3) 0.003(3) 0.006(3)
C01Y 0.023(4) 0.042(5) 0.026(4) -0.001(3) 0.004(3) 0.003(3)
C01Z 0.038(5) 0.033(5) 0.030(4) -0.008(3) 0.004(3) -0.012(4)
C020 0.023(4) 0.023(4) 0.029(4) 0.002(3) -0.006(3) 0.000(3)
C021 0.029(4) 0.031(4) 0.049(5) 0.001(4) 0.007(3) 0.018(3)
C022 0.029(4) 0.024(4) 0.030(4) 0.003(3) -0.001(3) 0.006(3)
C023 0.029(4) 0.031(4) 0.032(4) 0.003(3) 0.011(3) 0.003(3)
C024 0.038(5) 0.018(4) 0.054(5) 0.001(4) 0.008(4) 0.011(3)
C025 0.026(4) 0.030(4) 0.037(4) 0.002(4) 0.004(3) 0.000(3)
C026 0.014(3) 0.032(4) 0.031(4) 0.008(3) 0.007(3) 0.006(3)
C027 0.050(5) 0.022(4) 0.019(4) 0.003(3) 0.012(3) 0.000(4)
C028 0.028(4) 0.040(5) 0.032(4) 0.012(4) 0.007(3) 0.004(3)
C029 0.050(5) 0.038(5) 0.023(4) 0.007(3) 0.005(4) -0.005(4)
C02A 0.025(4) 0.032(4) 0.033(4) -0.008(3) 0.005(3) 0.007(3)
C02B 0.029(4) 0.030(4) 0.049(5) -0.002(4) 0.001(4) 0.001(3)
C02C 0.032(4) 0.042(5) 0.021(4) 0.001(3) 0.000(3) 0.003(3)
C02D 0.029(4) 0.023(4) 0.028(4) -0.004(3) 0.009(3) 0.001(3)
C02E 0.020(4) 0.028(4) 0.038(4) -0.002(3) 0.006(3) 0.001(3)
C02F 0.033(4) 0.043(5) 0.030(4) -0.016(4) 0.004(3) 0.009(4)
C02H 0.056(5) 0.037(5) 0.025(4) 0.008(3) 0.009(4) 0.015(4)
C02I 0.045(5) 0.020(4) 0.037(4) -0.003(3) 0.016(4) 0.002(3)
C02J 0.034(4) 0.032(4) 0.040(4) 0.003(4) 0.000(3) 0.013(3)
C02K 0.025(4) 0.037(4) 0.038(4) 0.000(4) 0.010(3) -0.004(3)
C02L 0.038(4) 0.028(4) 0.037(4) -0.001(3) 0.001(3) -0.006(3)
C02M 0.027(4) 0.043(5) 0.030(4) 0.003(4) 0.002(3) 0.000(3)
C02O 0.041(5) 0.024(4) 0.043(5) -0.002(4) 0.012(4) 0.003(4)
C02P 0.024(4) 0.057(6) 0.052(5) -0.001(4) 0.017(4) 0.019(4)
C02Q 0.021(4) 0.039(5) 0.039(4) -0.011(4) 0.004(3) 0.004(3)
C02R 0.038(4) 0.042(5) 0.029(4) -0.009(4) 0.005(3) 0.011(4)
C02S 0.031(4) 0.028(4) 0.033(4) 0.000(3) 0.003(3) 0.007(3)
C02T 0.049(5) 0.044(5) 0.032(4) -0.005(4) 0.009(4) 0.021(4)
C02U 0.042(5) 0.024(4) 0.043(5) -0.001(4) 0.001(4) 0.005(3)
C02V 0.025(4) 0.037(5) 0.057(5) 0.008(4) 0.007(4) 0.011(4)
C02W 0.032(4) 0.041(5) 0.031(4) -0.008(4) -0.011(3) 0.017(4)
C02X 0.055(6) 0.026(4) 0.049(5) -0.003(4) -0.007(4) 0.014(4)
C02Y 0.043(5) 0.033(4) 0.029(4) 0.008(3) 0.009(3) 0.004(4)
C02Z 0.029(4) 0.026(4) 0.073(6) -0.002(4) -0.012(4) 0.016(4)
C030 0.025(4) 0.050(5) 0.063(6) 0.015(4) 0.016(4) 0.013(4)
C031 0.042(5) 0.036(5) 0.040(5) -0.008(4) -0.013(4) 0.009(4)
C034 0.037(5) 0.052(6) 0.044(5) 0.025(4) 0.002(4) 0.012(4)
C035 0.055(6) 0.025(5) 0.058(6) -0.001(4) -0.007(5) 0.017(4)
B037 0.021(4) 0.027(5) 0.023(4) 0.002(4) 0.000(3) 0.005(3)
C038 0.057(6) 0.034(5) 0.057(6) 0.009(4) 0.021(5) 0.014(4)
C039 0.057(5) 0.042(5) 0.031(4) -0.003(4) 0.014(4) 0.012(4)
B03A 0.034(5) 0.026(5) 0.032(5) 0.000(4) 0.015(4) 0.011(4)
C03B 0.049(5) 0.045(6) 0.063(6) 0.025(5) 0.021(5) 0.021(4)
Cl1 0.154(4) 0.143(3) 0.140(3) 0.069(3) -0.007(3) -0.074(3)
Cl2 0.319(7) 0.106(3) 0.129(3) 0.074(3) -0.078(4) -0.037(3)
C1S 0.179(11) 0.174(10) 0.165(9) 0.126(8) -0.010(8) -0.052(8)
C041 0.031(4) 0.029(4) 0.013(3) -0.001(3) -0.003(3) 0.005(3)
C042 0.046(5) 0.033(5) 0.022(4) -0.001(3) -0.003(3) -0.005(4)
C043 0.080(7) 0.030(5) 0.025(4) 0.003(4) -0.017(4) -0.013(5)
C044 0.071(5) 0.053(5) 0.018(4) 0.009(4) -0.013(4) -0.034(4)
C045 0.034(5) 0.067(6) 0.021(4) 0.006(4) -0.007(3) -0.016(4)
C046 0.035(5) 0.049(5) 0.017(4) 0.002(4) 0.000(3) 0.000(4)

loop_
_atom_type_symbol
_atom_type_description
_atom_type_scat_dispersion_real
_atom_type_scat_dispersion_imag
_atom_type_scat_source
C C 0.0033 0.0016 'International Tables Vol C Tables 4.2.6.8 and 6.1.1.4'
H H 0.0000 0.0000 'International Tables Vol C Tables 4.2.6.8 and 6.1.1.4'
B B 0.0013 0.0007 'International Tables Vol C Tables 4.2.6.8 and 6.1.1.4'
F F 0.0171 0.0103 'International Tables Vol C Tables 4.2.6.8 and 6.1.1.4'
S S 0.1246 0.1234 'International Tables Vol C Tables 4.2.6.8 and 6.1.1.4'
Fe Fe 0.3463 0.8444 'International Tables Vol C Tables 4.2.6.8 and 6.1.1.4'
Cl Cl 0.1484 0.1585 'International Tables Vol C Tables 4.2.6.8 and 6.1.1.4'

loop_
_geom_angle_atom_site_label_1
_geom_angle_atom_site_label_2
_geom_angle_atom_site_label_3
_geom_angle
C01I Fe01 C01S 40.5(3)
C01I Fe01 C01L 142.0(3)
C01S Fe01 C01L 177.5(3)
C01I Fe01 C01N 113.5(3)
C01S Fe01 C01N 141.7(3)
C01L Fe01 C01N 39.9(3)
C01I Fe01 C01O 39.4(2)
C01S Fe01 C01O 66.8(3)
C01L Fe01 C01O 115.0(3)
C01N Fe01 C01O 112.9(3)
C01I Fe01 C01F 111.8(3)
C01S Fe01 C01F 112.9(3)
C01L Fe01 C01F 67.2(2)
C01N Fe01 C01F 40.2(2)
C01O Fe01 C01F 138.6(3)
C01I Fe01 C01J 177.4(3)
C01S Fe01 C01J 137.4(3)
C01L Fe01 C01J 40.1(2)
C01N Fe01 C01J 67.3(3)
C01O Fe01 C01J 143.0(2)
C01F Fe01 C01J 67.1(2)
C01I Fe01 C01E 66.5(3)
C01S Fe01 C01E 66.5(2)
C01L Fe01 C01E 113.5(2)
C01N Fe01 C01E 139.1(2)
C01O Fe01 C01E 39.5(3)
C01F Fe01 C01E 178.1(3)
C01J Fe01 C01E 114.7(3)
C01I Fe01 C01T 67.0(3)
C01S Fe01 C01T 39.6(2)
C01L Fe01 C01T 138.8(3)
C01N Fe01 C01T 178.5(2)
C01O Fe01 C01T 66.4(3)
C01F Fe01 C01T 141.2(2)
C01J Fe01 C01T 112.2(3)
C01E Fe01 C01T 39.5(2)
C01I Fe01 C01C 137.5(3)
C01S Fe01 C01C 111.0(3)
C01L Fe01 C01C 67.4(2)
C01N Fe01 C01C 67.4(2)
C01O Fe01 C01C 177.0(3)
C01F Fe01 C01C 39.8(2)
C01J Fe01 C01C 40.1(2)
C01E Fe01 C01C 142.1(3)
C01T Fe01 C01C 113.3(2)
C01D Fe02 C018 134.5(3)
C01D Fe02 C01B 173.6(3)
C018 Fe02 C01B 40.1(2)
C01D Fe02 C016 40.4(2)
C018 Fe02 C016 173.3(3)
C01B Fe02 C016 145.3(3)
C01D Fe02 C019 145.7(3)
C018 Fe02 C019 66.7(2)
C01B Fe02 C019 39.9(2)
C016 Fe02 C019 115.2(2)
C01D Fe02 C01A 39.9(2)
C018 Fe02 C01A 111.7(3)
C01B Fe02 C01A 134.8(3)
C016 Fe02 C01A 67.2(2)
C019 Fe02 C01A 173.3(3)
C01D Fe02 C01G 110.8(2)
C018 Fe02 C01G 40.2(2)
C01B Fe02 C01G 67.3(2)
C016 Fe02 C01G 133.7(3)
C019 Fe02 C01G 66.2(2)
C01A Fe02 C01G 117.2(3)
C01D Fe02 C01H 67.3(2)
C018 Fe02 C01H 146.8(3)
C01B Fe02 C01H 115.6(3)
C016 Fe02 C01H 39.6(2)
C019 Fe02 C01H 110.4(2)
C01A Fe02 C01H 67.0(2)
C01G Fe02 C01H 171.6(3)
C01D Fe02 C017 67.1(2)
C018 Fe02 C017 116.8(3)
C01B Fe02 C017 111.0(2)
C016 Fe02 C017 67.0(2)
C019 Fe02 C017 134.5(3)
C01A Fe02 C017 39.7(2)
C01G Fe02 C017 147.6(3)
C01H Fe02 C017 40.1(2)
C01D Fe02 C01Q 115.9(2)
C018 Fe02 C01Q 66.9(3)
C01B Fe02 C01Q 66.9(2)
C016 Fe02 C01Q 110.1(2)
C019 Fe02 C01Q 39.2(2)
C01A Fe02 C01Q 147.0(3)
C01G Fe02 C01Q 39.5(2)
C01H Fe02 C01Q 133.1(3)
C017 Fe02 C01Q 172.2(3)
B037 S003 S004 104.3(2)
S003 S004 S006 109.30(11)
B03A S005 S007 100.8(3)
S008 S006 S004 106.98(11)
S005 S007 S009 110.25(12)
S006 S008 S009 107.06(13)
S008 S009 S007 107.11(12)
C01H C016 C01D 108.3(5)
C01H C016 C01X 125.4(6)
C01D C016 C01X 126.4(6)
C01H C016 Fe02 70.9(3)
C01D C016 Fe02 69.5(3)
C01X C016 Fe02 126.1(4)
C01A C017 C01H 107.5(6)
C01A C017 C029 126.5(6)
C01H C017 C029 125.9(6)
C01A C017 Fe02 69.5(3)
C01H C017 Fe02 69.7(3)
C029 C017 Fe02 127.3(4)
C01B C018 C01G 107.9(6)
C01B C018 C02B 126.5(6)
C01G C018 C02B 125.5(6)
C01B C018 Fe02 70.0(3)
C01G C018 Fe02 70.7(3)
C02B C018 Fe02 127.0(4)
C01Q C019 C01B 109.4(6)
C01Q C019 C021 124.8(6)
C01B C019 C021 125.8(6)
C01Q C019 Fe02 71.3(4)
C01B C019 Fe02 69.6(3)
C021 C019 Fe02 126.5(4)
C01D C01A C017 108.5(6)
C01D C01A C02J 125.9(6)
C017 C01A C02J 125.6(6)
C01D C01A Fe02 69.4(3)
C017 C01A Fe02 70.8(3)
C02J C01A Fe02 127.5(4)
C019 C01B C018 107.2(6)
C019 C01B C02K 127.4(6)
C018 C01B C02K 125.4(6)
C019 C01B Fe02 70.5(3)
C018 C01B Fe02 69.9(3)
C02K C01B Fe02 125.9(4)
C01F C01C C01J 107.7(5)
C01F C01C C02C 126.0(6)
C01J C01C C02C 126.3(6)
C01F C01C Fe01 69.8(4)
C01J C01C Fe01 69.8(3)
C02C C01C Fe01 127.8(5)
C01A C01D C016 107.8(6)
C01A C01D C02E 126.6(6)
C016 C01D C02E 125.6(6)
C01A C01D Fe02 70.6(3)
C016 C01D Fe02 70.1(3)
C02E C01D Fe02 126.2(4)
C01O C01E C01T 108.3(5)
C01O C01E C02U 125.2(6)
C01T C01E C02U 126.5(6)
C01O C01E Fe01 70.2(4)
C01T C01E Fe01 70.3(4)
C02U C01E Fe01 126.5(5)
C01C C01F C01N 108.5(5)
C01C C01F C02L 126.1(6)
C01N C01F C02L 125.3(6)
C01C C01F Fe01 70.4(4)
C01N C01F Fe01 69.8(4)
C02L C01F Fe01 128.9(5)
C01Q C01G C018 107.8(5)
C01Q C01G C02F 126.0(6)
C018 C01G C02F 126.1(6)
C01Q C01G Fe02 70.8(3)
C018 C01G Fe02 69.0(3)
C02F C01G Fe02 127.8(4)
C016 C01H C017 107.9(5)
C016 C01H C02R 126.3(6)
C017 C01H C02R 125.7(6)
C016 C01H Fe02 69.5(3)
C017 C01H Fe02 70.2(3)
C02R C01H Fe02 128.6(4)
C01O C01I C01S 107.5(6)
C01O C01I C030 125.6(6)
C01S C01I C030 126.8(6)
C01O C01I Fe01 70.8(4)
C01S C01I Fe01 69.7(4)
C030 C01I Fe01 127.1(5)
C01L C01J C01C 107.9(5)
C01L C01J C02Q 126.4(6)
C01C C01J C02Q 125.7(6)
C01L C01J Fe01 69.6(4)
C01C C01J Fe01 70.2(4)
C02Q C01J Fe01 125.9(5)
C01V C01K C025 112.7(6)
C01V C01K B03A 128.7(6)
C025 C01K B03A 118.5(6)
C01N C01L C01J 108.4(5)
C01N C01L C02W 126.2(6)
C01J C01L C02W 125.3(6)
C01N C01L Fe01 70.2(4)
C01J C01L Fe01 70.2(4)
C02W C01L Fe01 128.1(5)
F00D C01M C02A 120.6(7)
F00D C01M C020 120.7(7)
C02A C01M C020 118.7(6)
C01L C01N C01F 107.6(6)
C01L C01N C02H 127.0(6)
C01F C01N C02H 125.4(6)
C01L C01N Fe01 69.9(4)
C01F C01N Fe01 69.9(4)
C02H C01N Fe01 127.4(5)
C01I C01O C01E 108.4(6)
C01I C01O C039 125.9(6)
C01E C01O C039 125.6(6)
C01I C01O Fe01 69.8(4)
C01E C01O Fe01 70.3(4)
C039 C01O Fe01 128.7(5)
C01R C01P C022 113.0(6)
C01R C01P B037 126.5(6)
C022 C01P B037 120.4(6)
C019 C01Q C01G 107.7(6)
C019 C01Q C02M 125.6(6)
C01G C01Q C02M 126.7(6)
C019 C01Q Fe02 69.5(3)
C01G C01Q Fe02 69.7(4)
C02M C01Q Fe02 128.4(4)
F00A C01R C01P 121.5(6)
F00A C01R C02T 114.0(6)
C01P C01R C02T 124.5(7)
C01T C01S C01I 107.8(5)
C01T C01S C031 126.0(6)
C01I C01S C031 126.1(6)
C01T C01S Fe01 70.8(4)
C01I C01S Fe01 69.8(4)
C031 C01S Fe01 127.7(5)
C01S C01T C01E 107.9(6)
C01S C01T C02Y 125.6(6)
C01E C01T C02Y 126.4(6)
C01S C01T Fe01 69.6(4)
C01E C01T Fe01 70.2(4)
C02Y C01T Fe01 128.1(5)
F00B C01V C020 114.2(6)
F00B C01V C01K 121.6(6)
C020 C01V C01K 124.2(6)
C02O C01W C024 113.2(7)
C02O C01W B03A 125.9(6)
C024 C01W B03A 120.3(7)
C016 C01X H01A 109.5
C016 C01X H01B 109.5
H01A C01X H01B 109.5
C016 C01X H01C 109.5
H01A C01X H01C 109.5
H01B C01X H01C 109.5
F00R C01Y C01Z 119.8(6)
F00R C01Y C02I 120.4(7)
C01Z C01Y C02I 119.8(7)
C01Y C01Z F00Q 120.7(7)
C01Y C01Z C027 119.5(6)
F00Q C01Z C027 119.8(7)
F00C C020 C01M 119.2(6)
F00C C020 C01V 120.7(6)
C01M C020 C01V 120.1(6)
C019 C021 H02A 109.5
C019 C021 H02B 109.5
H02A C021 H02B 109.5
C019 C021 H02C 109.5
H02A C021 H02C 109.5
H02B C021 H02C 109.5
F00E C022 C02V 115.4(6)
F00E C022 C01P 119.7(6)
C02V C022 C01P 124.9(7)
F00F C023 C02D 120.5(6)
F00F C023 C027 115.6(6)
C02D C023 C027 123.9(7)
F00N C024 C02Z 116.5(7)
F00N C024 C01W 119.5(7)
C02Z C024 C01W 123.9(8)
F00K C025 C02A 116.2(6)
F00K C025 C01K 119.0(6)
C02A C025 C01K 124.8(7)
C02S C026 C028 112.9(6)
C02S C026 B037 129.9(6)
C028 C026 B037 117.1(6)
F00J C027 C01Z 119.8(6)
F00J C027 C023 121.1(7)
C01Z C027 C023 119.1(7)
F00I C028 C034 116.4(6)
F00I C028 C026 118.0(6)
C034 C028 C026 125.6(7)
C017 C029 H02D 109.5
C017 C029 H02E 109.5
H02D C029 H02E 109.5
C017 C029 H02F 109.5
H02D C029 H02F 109.5
H02E C029 H02F 109.5
F00P C02A C025 120.5(7)
F00P C02A C01M 119.8(6)
C025 C02A C01M 119.6(7)
C018 C02B H02G 109.5
C018 C02B H02H 109.5
H02G C02B H02H 109.5
C018 C02B H02I 109.5
H02G C02B H02I 109.5
H02H C02B H02I 109.5
C01C C02C H03B 109.5
C01C C02C H03C 109.5
H03B C02C H03C 109.5
C01C C02C H03D 109.5
H03B C02C H03D 109.5
H03C C02C H03D 109.5
C023 C02D C02I 113.8(6)
C023 C02D B03A 119.5(6)
C02I C02D B03A 126.1(6)
C01D C02E H02J 109.5
C01D C02E H02K 109.5
H02J C02E H02K 109.5
C01D C02E H02L 109.5
H02J C02E H02L 109.5
H02K C02E H02L 109.5
C01G C02F H02M 109.5
C01G C02F H02N 109.5
H02M C02F H02N 109.5
C01G C02F H02O 109.5
H02M C02F H02O 109.5
H02N C02F H02O 109.5
C01N C02H H03E 109.5
C01N C02H H03F 109.5
H03E C02H H03F 109.5
C01N C02H H03G 109.5
H03E C02H H03G 109.5
H03F C02H H03G 109.5
F00H C02I C01Y 115.1(7)
F00H C02I C02D 121.1(6)
C01Y C02I C02D 123.8(7)
C01A C02J H02P 109.5
C01A C02J H02Q 109.5
H02P C02J H02Q 109.5
C01A C02J H02R 109.5
H02P C02J H02R 109.5
H02Q C02J H02R 109.5
C01B C02K H02S 109.5
C01B C02K H02T 109.5
H02S C02K H02T 109.5
C01B C02K H02U 109.5
H02S C02K H02U 109.5
H02T C02K H02U 109.5
C01F C02L H03H 109.5
C01F C02L H03I 109.5
H03H C02L H03I 109.5
C01F C02L H03J 109.5
H03H C02L H03J 109.5
H03I C02L H03J 109.5
C01Q C02M H02V 109.5
C01Q C02M H02W 109.5
H02V C02M H02W 109.5
C01Q C02M H02X 109.5
H02V C02M H02X 109.5
H02W C02M H02X 109.5
F00T C02O C02X 115.6(7)
F00T C02O C01W 120.2(7)
C02X C02O C01W 124.2(7)
F013 C02P C02T 121.3(7)
F013 C02P C02V 119.4(7)
C02T C02P C02V 119.3(7)
C01J C02Q H03K 109.5
C01J C02Q H03L 109.5
H03K C02Q H03L 109.5
C01J C02Q H03M 109.5
H03K C02Q H03M 109.5
H03L C02Q H03M 109.5
C01H C02R H02Y 109.5
C01H C02R H02Z 109.5
H02Y C02R H02Z 109.5
C01H C02R H03A 109.5
H02Y C02R H03A 109.5
H02Z C02R H03A 109.5
F00G C02S C026 122.4(6)
F00G C02S C038 114.4(6)
C026 C02S C038 123.2(7)
F00W C02T C02P 119.9(7)
F00W C02T C01R 120.8(7)
C02P C02T C01R 119.3(7)
C01E C02U H03N 109.5
C01E C02U H03O 109.5
H03N C02U H03O 109.5
C01E C02U H03P 109.5
H03N C02U H03P 109.5
H03O C02U H03P 109.5
F00S C02V C022 120.5(7)
F00S C02V C02P 120.5(7)
C022 C02V C02P 119.0(7)
C01L C02W H03Q 109.5
C01L C02W H03R 109.5
H03Q C02W H03R 109.5
C01L C02W H03S 109.5
H03Q C02W H03S 109.5
H03R C02W H03S 109.5
F00V C02X C02O 120.5(7)
F00V C02X C035 120.1(7)
C02O C02X C035 119.4(8)
C01T C02Y H03T 109.5
C01T C02Y H03U 109.5
H03T C02Y H03U 109.5
C01T C02Y H03V 109.5
H03T C02Y H03V 109.5
H03U C02Y H03V 109.5
C035 C02Z F00U 119.7(7)
C035 C02Z C024 120.5(8)
F00U C02Z C024 119.7(8)
C01I C030 H03W 109.5
C01I C030 H03X 109.5
H03W C030 H03X 109.5
C01I C030 H03Y 109.5
H03W C030 H03Y 109.5
H03X C030 H03Y 109.5
C01S C031 H03Z 109.5
C01S C031 H04A 109.5
H03Z C031 H04A 109.5
C01S C031 H04B 109.5
H03Z C031 H04B 109.5
H04A C031 H04B 109.5
F010 C034 C028 121.1(7)
F010 C034 C03B 119.7(7)
C028 C034 C03B 119.2(7)
F00X C035 C02Z 120.4(8)
F00X C035 C02X 120.9(8)
C02Z C035 C02X 118.7(8)
C026 B037 C01P 106.9(5)
C026 B037 C041 114.5(5)
C01P B037 C041 117.1(6)
C026 B037 S003 114.1(5)
C01P B037 S003 102.3(4)
C041 B037 S003 101.4(4)
F00Z C038 C03B 119.9(8)
F00Z C038 C02S 119.2(7)
C03B C038 C02S 120.8(8)
C01O C039 H04C 109.5
C01O C039 H04D 109.5
H04C C039 H04D 109.5
C01O C039 H04E 109.5
H04C C039 H04E 109.5
H04D C039 H04E 109.5
C02D B03A C01K 114.0(6)
C02D B03A C01W 114.7(6)
C01K B03A C01W 103.6(5)
C02D B03A S005 101.9(5)
C01K B03A S005 114.7(5)
C01W B03A S005 108.1(5)
F015 C03B C038 120.1(8)
F015 C03B C034 121.6(8)
C038 C03B C034 118.4(8)
Cl2 C1S Cl1 124.7(8)
Cl2 C1S H1S1 106.2
Cl1 C1S H1S1 106.2
Cl2 C1S H1S2 106.2
Cl1 C1S H1S2 106.2
H1S1 C1S H1S2 106.3
C046 C041 C042 112.5(7)
C046 C041 B037 125.6(6)
C042 C041 B037 121.3(6)
F00L C042 C043 116.3(7)
F00L C042 C041 119.1(6)
C043 C042 C041 124.6(8)
F011 C043 C044 119.9(8)
F011 C043 C042 121.2(9)
C044 C043 C042 118.9(8)
C043 C044 C045 120.4(7)
C043 C044 F014 120.0(9)
C045 C044 F014 119.5(9)
F012 C045 C044 121.5(8)
F012 C045 C046 119.6(8)
C044 C045 C046 118.9(8)
F00O C046 C041 120.9(6)
F00O C046 C045 114.4(7)
C041 C046 C045 124.6(8)

loop_
_geom_bond_atom_site_label_1
_geom_bond_atom_site_label_2
_geom_bond_distance
Fe01 C01I 2.088(7)
Fe01 C01S 2.087(6)
Fe01 C01L 2.091(7)
Fe01 C01N 2.095(7)
Fe01 C01O 2.101(6)
Fe01 C01F 2.096(6)
Fe01 C01J 2.099(6)
Fe01 C01E 2.102(6)
Fe01 C01T 2.103(7)
Fe01 C01C 2.104(6)
Fe02 C01D 2.081(6)
Fe02 C018 2.084(6)
Fe02 C01B 2.085(6)
Fe02 C016 2.088(6)
Fe02 C019 2.097(6)
Fe02 C01A 2.097(6)
Fe02 C01G 2.106(6)
Fe02 C01H 2.106(6)
Fe02 C017 2.114(6)
Fe02 C01Q 2.121(6)
S003 B037 1.997(7)
S003 S004 2.026(3)
S004 S006 2.050(3)
S005 B03A 1.969(8)
S005 S007 2.009(3)
S006 S008 2.023(3)
S007 S009 2.077(3)
S008 S009 2.038(3)
F00A C01R 1.366(7)
F00B C01V 1.354(7)
F00C C020 1.346(7)
F00D C01M 1.343(7)
F00E C022 1.356(7)
F00F C023 1.347(8)
F00G C02S 1.345(8)
F00H C02I 1.361(8)
F00I C028 1.360(8)
F00J C027 1.335(8)
F00K C025 1.351(8)
F00L C042 1.347(9)
F00N C024 1.360(8)
F00O C046 1.360(9)
F00P C02A 1.353(8)
F00Q C01Z 1.359(7)
F00R C01Y 1.345(8)
F00S C02V 1.341(8)
F00T C02O 1.358(8)
F00U C02Z 1.365(9)
F00V C02X 1.337(9)
F00W C02T 1.341(8)
F00X C035 1.338(9)
F00Z C038 1.360(9)
F010 C034 1.351(8)
F011 C043 1.332(9)
F012 C045 1.350(9)
F013 C02P 1.345(8)
F014 C044 1.371(9)
F015 C03B 1.344(9)
C016 C01H 1.421(9)
C016 C01D 1.440(9)
C016 C01X 1.498(9)
C017 C01A 1.429(9)
C017 C01H 1.448(9)
C017 C029 1.492(9)
C018 C01B 1.429(9)
C018 C01G 1.442(9)
C018 C02B 1.493(9)
C019 C01Q 1.414(9)
C019 C01B 1.427(9)
C019 C021 1.499(9)
C01A C01D 1.426(9)
C01A C02J 1.488(9)
C01B C02K 1.498(9)
C01C C01F 1.430(9)
C01C C01J 1.441(8)
C01C C02C 1.491(8)
C01D C02E 1.494(9)
C01E C01O 1.420(9)
C01E C01T 1.421(8)
C01E C02U 1.503(9)
C01F C01N 1.441(9)
C01F C02L 1.493(9)
C01G C01Q 1.428(9)
C01G C02F 1.491(9)
C01H C02R 1.482(9)
C01I C01O 1.413(9)
C01I C01S 1.445(9)
C01I C030 1.500(9)
C01J C01L 1.437(9)
C01J C02Q 1.492(9)
C01K C01V 1.390(9)
C01K C025 1.401(9)
C01K B03A 1.646(10)
C01L C01N 1.428(9)
C01L C02W 1.489(9)
C01M C02A 1.371(10)
C01M C020 1.373(9)
C01N C02H 1.476(9)
C01O C039 1.497(9)
C01P C01R 1.376(9)
C01P C022 1.391(9)
C01P B037 1.629(10)
C01Q C02M 1.493(9)
C01R C02T 1.393(10)
C01S C01T 1.420(9)
C01S C031 1.500(9)
C01T C02Y 1.490(9)
C01V C020 1.377(9)
C01W C02O 1.388(10)
C01W C024 1.400(10)
C01W B03A 1.647(11)
C01X H01A 0.9800
C01X H01B 0.9800
C01X H01C 0.9800
C01Y C01Z 1.358(10)
C01Y C02I 1.385(9)
C01Z C027 1.373(10)
C021 H02A 0.9800
C021 H02B 0.9800
C021 H02C 0.9800
C022 C02V 1.375(10)
C023 C02D 1.385(9)
C023 C027 1.390(9)
C024 C02Z 1.372(10)
C025 C02A 1.369(10)
C026 C02S 1.389(9)
C026 C028 1.393(9)
C026 B037 1.624(10)
C028 C034 1.367(10)
C029 H02D 0.9800
C029 H02E 0.9800
C029 H02F 0.9800
C02B H02G 0.9800
C02B H02H 0.9800
C02B H02I 0.9800
C02C H03B 0.9800
C02C H03C 0.9800
C02C H03D 0.9800
C02D C02I 1.387(10)
C02D B03A 1.641(10)
C02E H02J 0.9800
C02E H02K 0.9800
C02E H02L 0.9800
C02F H02M 0.9800
C02F H02N 0.9800
C02F H02O 0.9800
C02H H03E 0.9800
C02H H03F 0.9800
C02H H03G 0.9800
C02J H02P 0.9800
C02J H02Q 0.9800
C02J H02R 0.9800
C02K H02S 0.9800
C02K H02T 0.9800
C02K H02U 0.9800
C02L H03H 0.9800
C02L H03I 0.9800
C02L H03J 0.9800
C02M H02V 0.9800
C02M H02W 0.9800
C02M H02X 0.9800
C02O C02X 1.381(10)
C02P C02T 1.362(11)
C02P C02V 1.379(10)
C02Q H03K 0.9800
C02Q H03L 0.9800
C02Q H03M 0.9800
C02R H02Y 0.9800
C02R H02Z 0.9800
C02R H03A 0.9800
C02S C038 1.390(10)
C02U H03N 0.9800
C02U H03O 0.9800
C02U H03P 0.9800
C02W H03Q 0.9800
C02W H03R 0.9800
C02W H03S 0.9800
C02X C035 1.385(11)
C02Y H03T 0.9800
C02Y H03U 0.9800
C02Y H03V 0.9800
C02Z C035 1.357(11)
C030 H03W 0.9800
C030 H03X 0.9800
C030 H03Y 0.9800
C031 H03Z 0.9800
C031 H04A 0.9800
C031 H04B 0.9800
C034 C03B 1.376(11)
B037 C041 1.635(10)
C038 C03B 1.370(11)
C039 H04C 0.9800
C039 H04D 0.9800
C039 H04E 0.9800
Cl1 C1S 1.624(10)
Cl2 C1S 1.591(10)
C1S H1S1 0.9900
C1S H1S2 0.9900
C041 C046 1.375(10)
C041 C042 1.410(10)
C042 C043 1.378(10)
C043 C044 1.354(13)
C044 C045 1.362(12)
C045 C046 1.393(10)
